data_4320481
loop_
_publ_author_name
'Chang Tong Yang'
'Boujemaa Moubaraki'
'Keith S. Murray'
'John D. Ranford'
'Jagadese Jayapurandara Vittal'

_publ_contact_author
;
      Associate Professor Jagadese J. Vittal
      Department of Chemistry
      National University of Singapore
      3 Science Drive 3
      SINGAPORE 117543
;
_publ_contact_author_email chmjjv@nus.edu.sg
_publ_contact_author_fax '(65) 779 1691'
_publ_contact_author_phone '(65) 874 2975'
_publ_section_title
;
 Interconversion of a Monomer and Two Coordination Polymers of a
 Copper(II)-Reduced Schiff Base Ligand-1,10-Phenanthroline Complex Based
 on Hydrogen- and Coordinative-Bonding
;
_journal_name_full 'Inorganic Chemistry'
_journal_page_first 5934
_journal_page_last 5941
_journal_paper_doi 10.1021/ic010479b
_journal_volume 40
_journal_year 2001
_chemical_formula_sum 'C46 H40 Cu2 N9 O11.5'
_chemical_formula_weight 1029.95
_chemical_name_systematic
;
  ?
;
_space_group_IT_number 2
_symmetry_cell_setting triclinic
_symmetry_space_group_name_Hall '-P 1'
_symmetry_space_group_name_H-M 'P -1'
_atom_sites_solution_hydrogens geom
_atom_sites_solution_primary direct
_atom_sites_solution_secondary difmap
_audit_creation_method SHELXL-97
_cell_angle_alpha 88.957(2)
_cell_angle_beta 71.008(1)
_cell_angle_gamma 69.829(2)
_cell_formula_units_Z 2
_cell_length_a 10.8063(8)
_cell_length_b 13.9194(11)
_cell_length_c 16.5636(13)
_cell_measurement_reflns_used 3689
_cell_measurement_temperature 293(2)
_cell_measurement_theta_max 25.0
_cell_measurement_theta_min 2.06
_cell_volume 2198.9(3)
_computing_cell_refinement 'Bruker AXS, SAINT'
_computing_data_collection 'Bruker AXS, SMART'
_computing_data_reduction 'Bruker AXS, SAINT'
_computing_molecular_graphics 'Bruker AXS, SHELXTL'
_computing_publication_material 'Bruker AXS, SHELXTL'
_computing_structure_refinement 'SHELXL-97 (Sheldrick, 1997)'
_computing_structure_solution 'SHELXS-97 (Sheldrick, 1990)'
_diffrn_ambient_temperature 293(2)
_diffrn_measured_fraction_theta_full 0.936
_diffrn_measured_fraction_theta_max 0.936
_diffrn_measurement_method '\w scans'
_diffrn_radiation_monochromator graphite
_diffrn_radiation_source 'fine-focus sealed tube'
_diffrn_radiation_type MoK\a
_diffrn_radiation_wavelength 0.71073
_diffrn_reflns_av_R_equivalents 0.0737
_diffrn_reflns_av_sigmaI/netI 0.0764
_diffrn_reflns_limit_h_max 12
_diffrn_reflns_limit_h_min -9
_diffrn_reflns_limit_k_max 16
_diffrn_reflns_limit_k_min -12
_diffrn_reflns_limit_l_max 19
_diffrn_reflns_limit_l_min -19
_diffrn_reflns_number 10237
_diffrn_reflns_theta_full 25.00
_diffrn_reflns_theta_max 25.00
_diffrn_reflns_theta_min 2.09
_exptl_absorpt_coefficient_mu 1.043
_exptl_absorpt_correction_T_max 0.8254
_exptl_absorpt_correction_T_min 0.6281
_exptl_absorpt_correction_type 'sadabs (Sheldrick, 1996)'
_exptl_absorpt_process_details empirical
_exptl_crystal_colour green
_exptl_crystal_density_diffrn 1.556
_exptl_crystal_density_meas ?
_exptl_crystal_density_method 'not measured'
_exptl_crystal_description multifaceted
_exptl_crystal_F_000 1058
_exptl_crystal_size_max 0.28
_exptl_crystal_size_mid 0.22
_exptl_crystal_size_min 0.10
_refine_diff_density_max 0.940
_refine_diff_density_min -0.632
_refine_diff_density_rms 0.123
_refine_ls_extinction_coef 0.0031(8)
_refine_ls_extinction_expression Fc^*^=kFc[1+0.001xFc^2^\l^3^/sin(2\q)]^-1/4^
_refine_ls_extinction_method SHELXL
_refine_ls_goodness_of_fit_ref 1.056
_refine_ls_hydrogen_treatment mixed
_refine_ls_matrix_type full
_refine_ls_number_parameters 614
_refine_ls_number_reflns 7241
_refine_ls_number_restraints 82
_refine_ls_restrained_S_all 1.063
_refine_ls_R_factor_all 0.1165
_refine_ls_R_factor_gt 0.0719
_refine_ls_shift/su_max 0.001
_refine_ls_shift/su_mean 0.000
_refine_ls_structure_factor_coef Fsqd
_refine_ls_weighting_details 'calc w=1/[\s^2^(Fo^2^)+(0.0900P)^2^+6.6552P] where P=(Fo^2^+2Fc^2^)/3'
_refine_ls_weighting_scheme calc
_refine_ls_wR_factor_gt 0.1722
_refine_ls_wR_factor_ref 0.2091
_reflns_number_gt 4961
_reflns_number_total 7241
_reflns_threshold_expression >2sigma(I)
_cod_data_source_file ic010479b_1.cif
_cod_data_source_block compound4
_cod_depositor_comments
;
The following automatic conversions were performed:

'_exptl_crystal_density_meas' value 'not measured' was changed to '?'
- the value is perceived as not measured.

Automatic conversion script
Id: cif_fix_values 3008 2015-01-20 13:52:24Z robertas 
;
_cod_original_formula_sum 'C46 H40 Cu2 N9 O11.50'
_cod_database_code 4320481

loop_
_symmetry_equiv_pos_as_xyz
'x, y, z'
'-x, -y, -z'

loop_
_atom_site_label
_atom_site_type_symbol
_atom_site_fract_x
_atom_site_fract_y
_atom_site_fract_z
_atom_site_U_iso_or_equiv
_atom_site_adp_type
_atom_site_occupancy
_atom_site_symmetry_multiplicity
_atom_site_calc_flag
_atom_site_refinement_flags
_atom_site_disorder_assembly
_atom_site_disorder_group
Cu1 Cu 0.37082(8) 0.50151(6) 0.24054(5) 0.0438(3) Uani 1 1 d . . .
Cu2 Cu 0.46719(8) 0.15659(7) 0.31440(5) 0.0525(3) Uani 1 1 d . . .
O1 O 0.1876(5) 0.6007(4) 0.3074(3) 0.0539(12) Uani 1 1 d . . .
C1 C 0.1836(7) 0.6962(6) 0.2942(4) 0.0499(17) Uani 1 1 d . . .
C2 C 0.0858(8) 0.7645(7) 0.2615(4) 0.062(2) Uani 1 1 d . . .
H2 H 0.0209 0.7430 0.2491 0.074 Uiso 1 1 calc R . .
C3 C 0.0843(8) 0.8617(7) 0.2477(5) 0.071(2) Uani 1 1 d . . .
H3 H 0.0174 0.9056 0.2269 0.085 Uiso 1 1 calc R . .
C4 C 0.1803(9) 0.8964(7) 0.2639(5) 0.071(2) Uani 1 1 d . . .
H4 H 0.1788 0.9625 0.2530 0.085 Uiso 1 1 calc R . .
C5 C 0.2792(8) 0.8319(6) 0.2966(4) 0.0597(19) Uani 1 1 d . . .
H5 H 0.3443 0.8545 0.3075 0.072 Uiso 1 1 calc R . .
C6 C 0.2799(7) 0.7314(5) 0.3131(4) 0.0449(15) Uani 1 1 d . . .
C7 C 0.3745(8) 0.6633(5) 0.3546(4) 0.0537(17) Uani 1 1 d . . .
H7A H 0.3187 0.6509 0.4100 0.064 Uiso 1 1 calc R . .
H7B H 0.4331 0.6979 0.3646 0.064 Uiso 1 1 calc R . .
N1 N 0.4670(6) 0.5616(4) 0.3018(3) 0.0473(13) Uani 1 1 d . . .
H1 H 0.5359 0.5748 0.2596 0.057 Uiso 1 1 calc R . .
C8 C 0.5390(8) 0.4901(5) 0.3540(5) 0.0549(18) Uani 1 1 d . . .
H8A H 0.5680 0.5283 0.3881 0.066 Uiso 1 1 calc R . .
H8B H 0.6228 0.4378 0.3157 0.066 Uiso 1 1 calc R . .
C9 C 0.4478(9) 0.4377(6) 0.4136(4) 0.063(2) Uani 1 1 d . . .
H9A H 0.3545 0.4882 0.4411 0.075 Uiso 1 1 calc R . .
H9B H 0.4866 0.4115 0.4582 0.075 Uiso 1 1 calc R . .
C10 C 0.4369(8) 0.3490(6) 0.3664(4) 0.0543(18) Uani 1 1 d . . .
O2 O 0.3888(6) 0.3662(4) 0.3062(3) 0.0648(14) Uani 1 1 d . . .
O3 O 0.4795(5) 0.2609(4) 0.3897(3) 0.0544(12) Uani 1 1 d . . .
N2 N 0.5529(5) 0.4284(4) 0.1356(3) 0.0430(12) Uani 1 1 d . . .
N3 N 0.2840(5) 0.4615(4) 0.1613(3) 0.0460(13) Uani 1 1 d . . .
C11 C 0.6880(7) 0.4105(5) 0.1233(5) 0.0509(17) Uani 1 1 d . . .
H11 H 0.7108 0.4298 0.1684 0.061 Uiso 1 1 calc R . .
C12 C 0.7960(7) 0.3643(6) 0.0466(5) 0.0585(19) Uani 1 1 d . . .
H12 H 0.8886 0.3525 0.0413 0.070 Uiso 1 1 calc R . .
C13 C 0.7643(7) 0.3368(5) -0.0205(5) 0.0530(17) Uani 1 1 d . . .
H13 H 0.8353 0.3074 -0.0725 0.064 Uiso 1 1 calc R . .
C14 C 0.6258(7) 0.3526(5) -0.0114(4) 0.0442(15) Uani 1 1 d . . .
C15 C 0.5220(6) 0.3985(4) 0.0687(4) 0.0388(14) Uani 1 1 d . . .
C16 C 0.3778(6) 0.4158(5) 0.0826(4) 0.0389(14) Uani 1 1 d . . .
C17 C 0.3385(7) 0.3858(5) 0.0174(4) 0.0479(16) Uani 1 1 d . . .
C18 C 0.1947(8) 0.4039(6) 0.0359(5) 0.062(2) Uani 1 1 d . . .
H18 H 0.1637 0.3850 -0.0054 0.074 Uiso 1 1 calc R . .
C19 C 0.1017(8) 0.4493(6) 0.1152(5) 0.068(2) Uani 1 1 d . . .
H19 H 0.0068 0.4613 0.1283 0.082 Uiso 1 1 calc R . .
C20 C 0.1491(7) 0.4777(6) 0.1764(5) 0.0587(19) Uani 1 1 d . . .
H20 H 0.0842 0.5091 0.2298 0.070 Uiso 1 1 calc R . .
C21 C 0.5803(7) 0.3252(5) -0.0766(4) 0.0505(17) Uani 1 1 d . . .
H21 H 0.6468 0.2961 -0.1301 0.061 Uiso 1 1 calc R . .
C22 C 0.4451(8) 0.3397(6) -0.0635(4) 0.0570(19) Uani 1 1 d . . .
H22 H 0.4207 0.3196 -0.1075 0.068 Uiso 1 1 calc R . .
N4 N 0.4161(6) 0.1460(4) 0.2043(4) 0.0505(14) Uani 1 1 d . . .
N5 N 0.6510(6) 0.1417(4) 0.2260(4) 0.0501(14) Uani 1 1 d . . .
C23 C 0.2936(8) 0.1572(6) 0.1955(5) 0.065(2) Uani 1 1 d . . .
H23 H 0.2147 0.1699 0.2444 0.078 Uiso 1 1 calc R . .
C24 C 0.2812(9) 0.1502(7) 0.1147(6) 0.072(2) Uani 1 1 d . . .
H24 H 0.1943 0.1600 0.1101 0.087 Uiso 1 1 calc R . .
C25 C 0.3964(9) 0.1292(6) 0.0424(5) 0.068(2) Uani 1 1 d . . .
H25 H 0.3885 0.1227 -0.0113 0.082 Uiso 1 1 calc R . .
C26 C 0.5270(8) 0.1172(5) 0.0490(4) 0.0570(18) Uani 1 1 d . . .
C27 C 0.5288(7) 0.1290(5) 0.1335(4) 0.0495(16) Uani 1 1 d . . .
C28 C 0.6571(7) 0.1253(5) 0.1440(4) 0.0471(16) Uani 1 1 d . . .
C29 C 0.7799(7) 0.1101(5) 0.0730(4) 0.0533(18) Uani 1 1 d . . .
C30 C 0.8986(8) 0.1131(6) 0.0880(5) 0.063(2) Uani 1 1 d . . .
H30 H 0.9810 0.1045 0.0427 0.076 Uiso 1 1 calc R . .
C31 C 0.8903(8) 0.1290(6) 0.1718(6) 0.067(2) Uani 1 1 d . . .
H31 H 0.9683 0.1305 0.1834 0.081 Uiso 1 1 calc R . .
C32 C 0.7663(8) 0.1427(7) 0.2392(5) 0.065(2) Uani 1 1 d . . .
H32 H 0.7635 0.1530 0.2952 0.079 Uiso 1 1 calc R . .
C33 C 0.7746(9) 0.0948(5) -0.0110(5) 0.063(2) Uani 1 1 d . . .
H33 H 0.8548 0.0827 -0.0589 0.076 Uiso 1 1 calc R . .
C34 C 0.6526(9) 0.0980(5) -0.0216(4) 0.062(2) Uani 1 1 d . . .
H34 H 0.6523 0.0872 -0.0767 0.074 Uiso 1 1 calc R . .
N6 N 0.2864(6) 0.1579(5) 0.4000(4) 0.0566(15) Uani 1 1 d . . .
N7 N 0.5366(5) 0.0041(4) 0.3543(3) 0.0472(13) Uani 1 1 d . . .
C35 C 0.1646(8) 0.2375(7) 0.4246(5) 0.073(2) Uani 1 1 d . . .
H35 H 0.1601 0.2986 0.4000 0.088 Uiso 1 1 calc R . .
C36 C 0.0451(8) 0.2318(8) 0.4855(5) 0.079(3) Uani 1 1 d . . .
H36 H -0.0369 0.2895 0.5031 0.095 Uiso 1 1 calc R . .
C37 C 0.0474(8) 0.1403(8) 0.5202(5) 0.071(2) Uani 1 1 d . . .
H37 H -0.0341 0.1348 0.5584 0.085 Uiso 1 1 calc R . .
C38 C 0.1742(7) 0.0559(7) 0.4971(4) 0.058(2) Uani 1 1 d . . .
C39 C 0.2926(7) 0.0691(6) 0.4367(4) 0.0502(17) Uani 1 1 d . . .
C40 C 0.4261(7) -0.0126(5) 0.4119(4) 0.0447(15) Uani 1 1 d . . .
C41 C 0.4386(7) -0.1047(6) 0.4501(4) 0.0507(17) Uani 1 1 d . . .
C42 C 0.5731(8) -0.1815(6) 0.4256(5) 0.061(2) Uani 1 1 d . . .
H42 H 0.5865 -0.2434 0.4499 0.074 Uiso 1 1 calc R . .
C43 C 0.6833(8) -0.1654(6) 0.3666(5) 0.0601(19) Uani 1 1 d . . .
H43 H 0.7720 -0.2165 0.3495 0.072 Uiso 1 1 calc R . .
C44 C 0.6621(7) -0.0712(6) 0.3319(4) 0.0566(18) Uani 1 1 d . . .
H44 H 0.7382 -0.0606 0.2917 0.068 Uiso 1 1 calc R . .
C45 C 0.1913(9) -0.0416(7) 0.5325(4) 0.064(2) Uani 1 1 d . . .
H45 H 0.1136 -0.0516 0.5714 0.076 Uiso 1 1 calc R . .
C46 C 0.3169(9) -0.1180(7) 0.5106(5) 0.065(2) Uani 1 1 d . . .
H46 H 0.3253 -0.1798 0.5346 0.078 Uiso 1 1 calc R . .
N8 N 0.1762(7) 0.1920(6) -0.1141(5) 0.104(3) Uani 1 1 d D A 1
O4 O 0.1098(11) 0.2834(7) -0.1279(8) 0.118(2) Uiso 0.65 1 d PD A 1
O5 O 0.1190(11) 0.1241(8) -0.1094(9) 0.118(2) Uiso 0.65 1 d PD A 1
O6 O 0.3103(7) 0.1635(9) -0.1379(8) 0.118(2) Uiso 0.65 1 d PD A 1
O4A O 0.145(3) 0.190(3) -0.0325(6) 0.212(10) Uiso 0.35 1 d PD A 1
O5A O 0.103(3) 0.166(3) -0.1510(17) 0.212(10) Uiso 0.35 1 d PD A 1
O6A O 0.286(2) 0.211(3) -0.1568(17) 0.212(10) Uiso 0.35 1 d PD A 1
N9 N -0.0970(10) 0.2799(8) 0.3353(6) 0.121(5) Uani 0.75 1 d PD B 3
O7 O -0.0311(12) 0.1822(8) 0.3265(8) 0.143(3) Uiso 0.75 1 d PD B 3
O8 O -0.2029(11) 0.3268(9) 0.4023(7) 0.143(3) Uiso 0.75 1 d PD B 3
O9 O -0.0678(13) 0.3325(8) 0.2721(7) 0.143(3) Uiso 0.75 1 d PD B 3
N9A N -0.125(2) 0.3489(16) 0.3604(16) 0.135(7) Uiso 0.25 1 d PD C 4
O7A O -0.181(3) 0.429(2) 0.4154(18) 0.135(7) Uiso 0.25 1 d PD C 4
O8A O -0.004(3) 0.333(2) 0.303(2) 0.135(7) Uiso 0.25 1 d PD C 4
O9A O -0.182(3) 0.281(2) 0.367(2) 0.135(7) Uiso 0.25 1 d PD C 4
O1S O -0.2708(7) 0.6062(6) 0.2243(4) 0.097(2) Uani 1 1 d . . .
O2S O 0.0263(17) 0.5152(13) 0.4252(10) 0.103(5) Uiso 0.50 1 d P . .
O3S O -0.042(3) 0.569(2) 0.4277(15) 0.114(7) Uiso 0.35 1 d P . .
O4S O -0.132(6) 0.579(4) 0.369(3) 0.104(15) Uiso 0.15 1 d P C .
O5S O -0.170(2) 0.5250(19) 0.3455(15) 0.077(7) Uiso 0.30 1 d P . .
O6S O -0.208(3) 0.554(2) 0.3736(18) 0.049(7) Uiso 0.20 1 d P C .

loop_
_atom_site_aniso_label
_atom_site_aniso_U_11
_atom_site_aniso_U_22
_atom_site_aniso_U_33
_atom_site_aniso_U_23
_atom_site_aniso_U_13
_atom_site_aniso_U_12
Cu1 0.0459(5) 0.0441(5) 0.0375(4) -0.0040(3) -0.0123(3) -0.0128(4)
Cu2 0.0446(5) 0.0576(6) 0.0477(5) -0.0011(4) -0.0040(4) -0.0198(4)
O1 0.047(3) 0.045(3) 0.051(3) -0.011(2) 0.003(2) -0.013(2)
C1 0.047(4) 0.054(5) 0.027(3) -0.011(3) 0.003(3) -0.007(3)
C2 0.050(4) 0.079(6) 0.036(3) -0.001(4) 0.001(3) -0.013(4)
C3 0.058(5) 0.082(7) 0.042(4) 0.012(4) -0.006(4) 0.000(4)
C4 0.086(6) 0.058(5) 0.050(4) 0.014(4) -0.006(4) -0.018(5)
C5 0.070(5) 0.056(5) 0.045(4) 0.000(3) -0.008(4) -0.023(4)
C6 0.048(4) 0.042(4) 0.030(3) -0.008(3) -0.002(3) -0.009(3)
C7 0.067(5) 0.043(4) 0.045(4) -0.007(3) -0.015(3) -0.016(3)
N1 0.049(3) 0.043(3) 0.044(3) -0.006(2) -0.014(3) -0.012(3)
C8 0.069(5) 0.045(4) 0.056(4) 0.002(3) -0.031(4) -0.017(4)
C9 0.094(6) 0.052(5) 0.047(4) 0.004(3) -0.033(4) -0.023(4)
C10 0.064(4) 0.054(5) 0.041(4) 0.009(3) -0.016(3) -0.018(4)
O2 0.095(4) 0.050(3) 0.064(3) 0.010(2) -0.042(3) -0.029(3)
O3 0.073(3) 0.041(3) 0.046(3) 0.008(2) -0.018(2) -0.019(2)
N2 0.042(3) 0.039(3) 0.041(3) -0.006(2) -0.010(2) -0.009(2)
N3 0.043(3) 0.045(3) 0.044(3) -0.007(2) -0.009(2) -0.014(3)
C11 0.048(4) 0.040(4) 0.064(4) -0.002(3) -0.026(3) -0.008(3)
C12 0.041(4) 0.054(5) 0.075(5) 0.002(4) -0.019(4) -0.011(3)
C13 0.044(4) 0.040(4) 0.058(4) -0.005(3) -0.003(3) -0.007(3)
C14 0.051(4) 0.032(4) 0.037(3) 0.005(3) -0.008(3) -0.006(3)
C15 0.046(3) 0.028(3) 0.041(3) 0.002(3) -0.012(3) -0.014(3)
C16 0.043(3) 0.033(3) 0.040(3) 0.002(3) -0.013(3) -0.013(3)
C17 0.059(4) 0.042(4) 0.049(4) 0.004(3) -0.024(3) -0.020(3)
C18 0.066(5) 0.048(5) 0.074(5) -0.007(4) -0.035(4) -0.014(4)
C19 0.047(4) 0.072(6) 0.086(6) -0.010(5) -0.024(4) -0.018(4)
C20 0.045(4) 0.060(5) 0.065(5) -0.010(4) -0.009(3) -0.018(3)
C21 0.061(4) 0.039(4) 0.036(3) -0.002(3) -0.008(3) -0.007(3)
C22 0.078(5) 0.050(5) 0.040(4) -0.002(3) -0.025(4) -0.015(4)
N4 0.053(3) 0.044(3) 0.053(3) 0.002(3) -0.015(3) -0.018(3)
N5 0.046(3) 0.049(4) 0.051(3) 0.006(3) -0.012(3) -0.016(3)
C23 0.059(5) 0.072(6) 0.071(5) 0.006(4) -0.019(4) -0.035(4)
C24 0.081(6) 0.077(6) 0.086(6) 0.020(5) -0.043(5) -0.047(5)
C25 0.093(6) 0.062(5) 0.066(5) 0.010(4) -0.038(5) -0.037(5)
C26 0.081(5) 0.040(4) 0.049(4) 0.005(3) -0.020(4) -0.022(4)
C27 0.060(4) 0.030(4) 0.051(4) 0.005(3) -0.010(3) -0.015(3)
C28 0.046(4) 0.034(4) 0.056(4) 0.007(3) -0.013(3) -0.012(3)
C29 0.054(4) 0.033(4) 0.054(4) 0.010(3) -0.006(3) -0.003(3)
C30 0.045(4) 0.056(5) 0.066(5) 0.017(4) -0.003(4) -0.006(3)
C31 0.046(4) 0.061(5) 0.088(6) 0.015(4) -0.020(4) -0.014(4)
C32 0.057(5) 0.084(6) 0.062(5) 0.017(4) -0.020(4) -0.035(4)
C33 0.079(6) 0.036(4) 0.051(4) 0.006(3) -0.002(4) -0.011(4)
C34 0.100(6) 0.033(4) 0.044(4) 0.001(3) -0.019(4) -0.018(4)
N6 0.042(3) 0.064(4) 0.050(3) -0.010(3) -0.002(3) -0.014(3)
N7 0.041(3) 0.057(4) 0.043(3) 0.001(3) -0.007(2) -0.024(3)
C35 0.052(5) 0.081(6) 0.066(5) -0.009(4) -0.006(4) -0.011(4)
C36 0.045(4) 0.098(7) 0.065(5) -0.025(5) 0.000(4) -0.005(4)
C37 0.048(4) 0.110(8) 0.046(4) -0.015(5) -0.003(3) -0.029(5)
C38 0.052(4) 0.091(6) 0.036(3) -0.008(4) -0.008(3) -0.037(4)
C39 0.045(4) 0.069(5) 0.035(3) -0.005(3) -0.003(3) -0.029(4)
C40 0.044(4) 0.061(4) 0.033(3) -0.004(3) -0.011(3) -0.026(3)
C41 0.058(4) 0.067(5) 0.037(3) 0.001(3) -0.015(3) -0.035(4)
C42 0.069(5) 0.070(5) 0.057(4) 0.015(4) -0.028(4) -0.031(4)
C43 0.061(5) 0.049(5) 0.067(5) 0.005(4) -0.024(4) -0.013(4)
C44 0.043(4) 0.064(5) 0.051(4) -0.002(4) -0.001(3) -0.018(4)
C45 0.072(5) 0.096(7) 0.038(4) 0.005(4) -0.009(4) -0.057(5)
C46 0.076(6) 0.088(6) 0.047(4) 0.012(4) -0.019(4) -0.050(5)
N8 0.086(6) 0.151(9) 0.080(5) -0.021(6) -0.009(5) -0.063(6)
N9 0.074(8) 0.228(18) 0.075(8) 0.019(10) -0.032(6) -0.063(10)
O1S 0.096(5) 0.114(6) 0.097(5) 0.012(4) -0.026(4) -0.062(4)

loop_
_atom_type_symbol
_atom_type_description
_atom_type_scat_dispersion_real
_atom_type_scat_dispersion_imag
_atom_type_scat_source
C C 0.0033 0.0016 'International Tables Vol C Tables 4.2.6.8 and 6.1.1.4'
H H 0.0000 0.0000 'International Tables Vol C Tables 4.2.6.8 and 6.1.1.4'
N N 0.0061 0.0033 'International Tables Vol C Tables 4.2.6.8 and 6.1.1.4'
O O 0.0106 0.0060 'International Tables Vol C Tables 4.2.6.8 and 6.1.1.4'
Cu Cu 0.3201 1.2651 'International Tables Vol C Tables 4.2.6.8 and 6.1.1.4'

loop_
_geom_angle_atom_site_label_1
_geom_angle_atom_site_label_2
_geom_angle_atom_site_label_3
_geom_angle
_geom_angle_site_symmetry_1
_geom_angle_site_symmetry_3
_geom_angle_publ_flag
O1 Cu1 N3 89.5(2) . . ?
O1 Cu1 N1 91.3(2) . . ?
N3 Cu1 N1 168.2(2) . . ?
O1 Cu1 N2 159.8(2) . . ?
N3 Cu1 N2 80.7(2) . . ?
N1 Cu1 N2 94.7(2) . . ?
O1 Cu1 O2 104.5(2) . . ?
N3 Cu1 O2 94.9(2) . . ?
N1 Cu1 O2 96.3(2) . . ?
N2 Cu1 O2 94.0(2) . . ?
N5 Cu2 O3 92.6(2) . . ?
N5 Cu2 N6 174.7(2) . . ?
O3 Cu2 N6 92.0(2) . . ?
N5 Cu2 N4 81.2(2) . . ?
O3 Cu2 N4 140.0(2) . . ?
N6 Cu2 N4 97.0(2) . . ?
N5 Cu2 N7 95.6(2) . . ?
O3 Cu2 N7 111.42(19) . . ?
N6 Cu2 N7 80.2(2) . . ?
N4 Cu2 N7 108.5(2) . . ?
C1 O1 Cu1 110.2(4) . . ?
O1 C1 C2 122.1(7) . . ?
O1 C1 C6 119.9(6) . . ?
C2 C1 C6 118.0(7) . . ?
C3 C2 C1 121.3(8) . . ?
C2 C3 C4 121.4(8) . . ?
C3 C4 C5 119.7(8) . . ?
C4 C5 C6 119.5(8) . . ?
C1 C6 C5 120.1(7) . . ?
C1 C6 C7 118.2(6) . . ?
C5 C6 C7 121.6(6) . . ?
C6 C7 N1 112.9(5) . . ?
C8 N1 C7 109.8(5) . . ?
C8 N1 Cu1 114.8(4) . . ?
C7 N1 Cu1 114.3(4) . . ?
N1 C8 C9 113.3(6) . . ?
C8 C9 C10 112.6(6) . . ?
O2 C10 O3 122.7(7) . . ?
O2 C10 C9 119.7(7) . . ?
O3 C10 C9 117.6(6) . . ?
C10 O2 Cu1 123.8(5) . . ?
C10 O3 Cu2 110.6(4) . . ?
C11 N2 C15 117.3(5) . . ?
C11 N2 Cu1 131.4(4) . . ?
C15 N2 Cu1 111.3(4) . . ?
C20 N3 C16 118.1(6) . . ?
C20 N3 Cu1 127.9(5) . . ?
C16 N3 Cu1 114.0(4) . . ?
N2 C11 C12 123.4(6) . . ?
C13 C12 C11 119.1(6) . . ?
C12 C13 C14 120.2(6) . . ?
C13 C14 C15 117.5(6) . . ?
C13 C14 C21 125.2(6) . . ?
C15 C14 C21 117.3(6) . . ?
N2 C15 C14 122.6(6) . . ?
N2 C15 C16 117.2(5) . . ?
C14 C15 C16 120.3(6) . . ?
N3 C16 C17 123.0(6) . . ?
N3 C16 C15 116.7(5) . . ?
C17 C16 C15 120.3(6) . . ?
C16 C17 C18 117.3(6) . . ?
C16 C17 C22 118.5(6) . . ?
C18 C17 C22 124.2(6) . . ?
C19 C18 C17 119.2(7) . . ?
C18 C19 C20 120.0(7) . . ?
N3 C20 C19 122.5(7) . . ?
C22 C21 C14 122.6(6) . . ?
C21 C22 C17 120.9(6) . . ?
C23 N4 C27 118.8(6) . . ?
C23 N4 Cu2 130.6(5) . . ?
C27 N4 Cu2 110.5(5) . . ?
C32 N5 C28 118.3(6) . . ?
C32 N5 Cu2 127.4(5) . . ?
C28 N5 Cu2 114.2(4) . . ?
N4 C23 C24 121.5(7) . . ?
C25 C24 C23 120.1(8) . . ?
C24 C25 C26 120.1(7) . . ?
C25 C26 C34 125.0(7) . . ?
C25 C26 C27 115.9(7) . . ?
C34 C26 C27 119.1(7) . . ?
N4 C27 C26 123.6(7) . . ?
N4 C27 C28 117.9(6) . . ?
C26 C27 C28 118.5(6) . . ?
N5 C28 C29 122.3(6) . . ?
N5 C28 C27 115.9(6) . . ?
C29 C28 C27 121.8(6) . . ?
C30 C29 C28 118.5(7) . . ?
C30 C29 C33 123.7(7) . . ?
C28 C29 C33 117.8(7) . . ?
C31 C30 C29 118.2(7) . . ?
C30 C31 C32 120.6(7) . . ?
N5 C32 C31 122.1(7) . . ?
C34 C33 C29 120.8(7) . . ?
C33 C34 C26 122.0(7) . . ?
C35 N6 C39 118.7(6) . . ?
C35 N6 Cu2 126.2(6) . . ?
C39 N6 Cu2 115.1(4) . . ?
C44 N7 C40 118.3(6) . . ?
C44 N7 Cu2 132.1(5) . . ?
C40 N7 Cu2 109.5(4) . . ?
N6 C35 C36 122.1(9) . . ?
C35 C36 C37 120.0(8) . . ?
C36 C37 C38 119.3(7) . . ?
C37 C38 C39 117.1(8) . . ?
C37 C38 C45 124.3(7) . . ?
C39 C38 C45 118.5(7) . . ?
N6 C39 C38 122.6(7) . . ?
N6 C39 C40 117.1(6) . . ?
C38 C39 C40 120.2(7) . . ?
N7 C40 C41 122.8(6) . . ?
N7 C40 C39 118.0(6) . . ?
C41 C40 C39 119.2(6) . . ?
C40 C41 C42 117.1(6) . . ?
C40 C41 C46 120.1(7) . . ?
C42 C41 C46 122.9(7) . . ?
C43 C42 C41 120.1(7) . . ?
C42 C43 C44 119.3(7) . . ?
N7 C44 C43 122.4(6) . . ?
C46 C45 C38 121.5(7) . . ?
C45 C46 C41 120.4(8) . . ?
O5 N8 O5A 41.6(15) . . ?
O5 N8 O4A 84.9(15) . . ?
O5A N8 O4A 118.7(10) . . ?
O5 N8 O6A 142.0(18) . . ?
O5A N8 O6A 122.3(10) . . ?
O4A N8 O6A 118.8(10) . . ?
O5 N8 O4 118.2(8) . . ?
O5A N8 O4 84.0(18) . . ?
O4A N8 O4 107.6(18) . . ?
O6A N8 O4 84.5(18) . . ?
O5 N8 O6 119.7(8) . . ?
O5A N8 O6 127.8(18) . . ?
O4A N8 O6 100.7(16) . . ?
O6A N8 O6 32.9(17) . . ?
O4 N8 O6 116.8(8) . . ?
N8 O4 O5A 48.0(9) . . ?
N8 O4 O6A 47.7(9) . . ?
O5A O4 O6A 81.5(12) . . ?
O5A O5 N8 69.2(7) . . ?
O5A O5 O4A 109.3(17) . . ?
N8 O5 O4A 47.6(7) . . ?
O6A O6 N8 73.6(9) . . ?
N8 O4A O5 47.6(7) . . ?
O5 O5A N8 69.2(7) . . ?
O5 O5A O4 110.0(13) . . ?
N8 O5A O4 48.0(9) . . ?
O6 O6A N8 73.6(9) . . ?
O6 O6A O4 120.5(7) . . ?
N8 O6A O4 47.8(9) . . ?
O7 N9 O9 119.8(8) . . ?
O7 N9 O8 122.5(8) . . ?
O9 N9 O8 117.2(8) . . ?
O7A N9A O8A 119.2(10) . . ?
O7A N9A O9A 120.3(10) . . ?
O8A N9A O9A 120.2(10) . . ?
N9A O7A O5S 99.9(19) . . ?
O2S O3S O4S 122(3) . . ?
O6S O4S O5S 31(3) . . ?
O6S O4S O3S 131(5) . . ?
O5S O4S O3S 133(4) . . ?
O6S O5S O4S 62(4) . . ?
O6S O5S O7A 88(4) . . ?
O4S O5S O7A 110(3) . . ?
O5S O6S O4S 87(5) . . ?

loop_
_geom_bond_atom_site_label_1
_geom_bond_atom_site_label_2
_geom_bond_distance
_geom_bond_site_symmetry_2
_geom_bond_publ_flag
Cu1 O1 1.948(4) . ?
Cu1 N3 2.025(5) . ?
Cu1 N1 2.031(5) . ?
Cu1 N2 2.095(5) . ?
Cu1 O2 2.141(5) . ?
Cu2 N5 1.991(5) . ?
Cu2 O3 1.997(5) . ?
Cu2 N6 2.000(5) . ?
Cu2 N4 2.092(6) . ?
Cu2 N7 2.162(6) . ?
O1 C1 1.332(8) . ?
C1 C2 1.405(10) . ?
C1 C6 1.410(9) . ?
C2 C3 1.364(11) . ?
C3 C4 1.382(12) . ?
C4 C5 1.392(11) . ?
C5 C6 1.418(10) . ?
C6 C7 1.478(9) . ?
C7 N1 1.507(8) . ?
N1 C8 1.489(8) . ?
C8 C9 1.521(10) . ?
C9 C10 1.531(10) . ?
C10 O2 1.251(8) . ?
C10 O3 1.255(8) . ?
N2 C11 1.339(8) . ?
N2 C15 1.366(8) . ?
N3 C20 1.333(8) . ?
N3 C16 1.363(8) . ?
C11 C12 1.392(10) . ?
C12 C13 1.362(10) . ?
C13 C14 1.393(9) . ?
C14 C15 1.413(8) . ?
C14 C21 1.427(9) . ?
C15 C16 1.432(8) . ?
C16 C17 1.399(8) . ?
C17 C18 1.413(10) . ?
C17 C22 1.431(10) . ?
C18 C19 1.367(11) . ?
C19 C20 1.392(10) . ?
C21 C22 1.347(10) . ?
N4 C23 1.334(9) . ?
N4 C27 1.340(8) . ?
N5 C32 1.338(9) . ?
N5 C28 1.358(9) . ?
C23 C24 1.397(11) . ?
C24 C25 1.364(11) . ?
C25 C26 1.403(11) . ?
C26 C34 1.417(10) . ?
C26 C27 1.419(10) . ?
C27 C28 1.437(9) . ?
C28 C29 1.410(9) . ?
C29 C30 1.398(11) . ?
C29 C33 1.433(11) . ?
C30 C31 1.379(11) . ?
C31 C32 1.392(10) . ?
C33 C34 1.371(11) . ?
N6 C35 1.337(9) . ?
N6 C39 1.359(9) . ?
N7 C44 1.335(9) . ?
N7 C40 1.354(8) . ?
C35 C36 1.382(11) . ?
C36 C37 1.383(13) . ?
C37 C38 1.403(11) . ?
C38 C39 1.411(9) . ?
C38 C45 1.445(11) . ?
C39 C40 1.429(10) . ?
C40 C41 1.403(10) . ?
C41 C42 1.407(10) . ?
C41 C46 1.439(9) . ?
C42 C43 1.357(10) . ?
C43 C44 1.398(10) . ?
C45 C46 1.343(11) . ?
N8 O5 1.2847(11) . ?
N8 O5A 1.2848(11) . ?
N8 O4A 1.2848(11) . ?
N8 O6A 1.2849(11) . ?
N8 O4 1.2850(11) . ?
N8 O6 1.2851(11) . ?
O4 O5A 1.72(3) . ?
O4 O6A 1.73(3) . ?
O5 O5A 0.91(3) . ?
O5 O4A 1.73(2) . ?
O6 O6A 0.73(4) . ?
N9 O7 1.2845(11) . ?
N9 O9 1.2847(11) . ?
N9 O8 1.2850(11) . ?
N9A O7A 1.2848(11) . ?
N9A O8A 1.2848(11) . ?
N9A O9A 1.2849(11) . ?
O7A O5S 1.76(4) . ?
O2S O3S 0.84(2) . ?
O3S O4S 1.57(5) . ?
O4S O6S 0.97(5) . ?
O4S O5S 1.10(5) . ?
O5S O6S 0.56(3) . ?
